data_4033930
loop_
_publ_author_name
'Fleck, Nico'
'Hett, Tobias'
'Brode, Jonas'
'Meyer, Andreas'
'Richert, Sabine'
'Schiemann, Olav'

_publ_section_title
;
 C-C Cross-Coupling Reactions of Trityl Radicals: Spin Density
 Delocalization, Exchange Coupling, and a Spin Label.
;
_journal_issue 6
_journal_name_full 'The Journal of organic chemistry'
_journal_page_first 3293
_journal_page_last 3303
_journal_paper_doi 10.1021/acs.joc.8b03229
_journal_volume 84
_journal_year 2019
_chemical_absolute_configuration ad
_chemical_formula_moiety 'C37 H37 I3 O S12, C4 H10 O'
_chemical_formula_sum 'C41 H47 I3 O2 S12'
_chemical_formula_weight 1337.20
_chemical_name_systematic NFL-T22
_space_group_crystal_system orthorhombic
_space_group_IT_number 29
_space_group_name_Hall 'P 2c -2ac'
_space_group_name_H-M_alt 'P c a 21'
_atom_sites_solution_hydrogens geom
_atom_sites_solution_primary dual
_audit_creation_date 2017-12-12
_audit_creation_method
;
Olex2 1.2
(compiled 2017.03.02 svn.r3394 for OlexSys, GUI svn.r5324)
;
_cell_angle_alpha 90
_cell_angle_beta 90
_cell_angle_gamma 90
_cell_formula_units_Z 4
_cell_length_a 26.4750(8)
_cell_length_b 10.6566(3)
_cell_length_c 18.4500(6)
_cell_measurement_reflns_used 9729
_cell_measurement_temperature 100
_cell_measurement_theta_max 24.85
_cell_measurement_theta_min 2.21
_cell_volume 5205.4(3)
_computing_cell_refinement 'SAINT v8.34A (Bruker, 2013)'
_computing_data_reduction 'SAINT v8.34A (Bruker, 2013)'
_computing_molecular_graphics 'Olex2 (Dolomanov et al., 2009)'
_computing_publication_material 'Olex2 (Dolomanov et al., 2009)'
_computing_structure_refinement 'XL (Sheldrick, 2008)'
_computing_structure_solution 'XT (Sheldrick, 2015)'
_diffrn_ambient_temperature 100
_diffrn_detector_area_resol_mean 8
_diffrn_measured_fraction_theta_full 0.998
_diffrn_measured_fraction_theta_max 0.998
_diffrn_measurement_device_type 'Bruker X8-KappaApexII'
_diffrn_measurement_method 'fine slicing \w and \f scans'
_diffrn_radiation_monochromator graphite
_diffrn_radiation_type MoK\a
_diffrn_radiation_wavelength 0.71073
_diffrn_reflns_av_R_equivalents 0.1364
_diffrn_reflns_av_unetI/netI 0.0917
_diffrn_reflns_Laue_measured_fraction_full 0.998
_diffrn_reflns_Laue_measured_fraction_max 0.998
_diffrn_reflns_limit_h_max 26
_diffrn_reflns_limit_h_min -34
_diffrn_reflns_limit_k_max 13
_diffrn_reflns_limit_k_min -14
_diffrn_reflns_limit_l_max 24
_diffrn_reflns_limit_l_min -24
_diffrn_reflns_number 87159
_diffrn_reflns_point_group_measured_fraction_full 0.998
_diffrn_reflns_point_group_measured_fraction_max 0.998
_diffrn_reflns_theta_full 25.242
_diffrn_reflns_theta_max 27.998
_diffrn_reflns_theta_min 2.337
_diffrn_source 'sealed tube'
_diffrn_standards_number 0
_exptl_absorpt_coefficient_mu 2.316
_exptl_absorpt_correction_T_max 0.7460
_exptl_absorpt_correction_T_min 0.3729
_exptl_absorpt_correction_type empirical
_exptl_absorpt_process_details
'SADABS-2014/5 (Bruker,2014/5) was used for absorption correction. wR2(int) was 0.1794 before and 0.1103 after correction. The Ratio of minimum to maximum transmission is 0.4999. The \l/2 correction factor is 0.00150.'
_exptl_crystal_colour 'clear greenish yellow'
_exptl_crystal_colour_lustre clear
_exptl_crystal_colour_modifier greenish
_exptl_crystal_colour_primary yellow
_exptl_crystal_density_diffrn 1.706
_exptl_crystal_description plate
_exptl_crystal_F_000 2640
_exptl_crystal_size_max 0.2
_exptl_crystal_size_mid 0.09
_exptl_crystal_size_min 0.04
_refine_diff_density_max 1.887
_refine_diff_density_min -1.319
_refine_diff_density_rms 0.172
_refine_ls_abs_structure_details
;
 Flack x determined using 4077 quotients [(I+)-(I-)]/[(I+)+(I-)]
 (Parsons, Flack and Wagner, Acta Cryst. B69 (2013) 249-259).
;
_refine_ls_abs_structure_Flack 0.068(19)
_refine_ls_extinction_method none
_refine_ls_goodness_of_fit_ref 1.027
_refine_ls_hydrogen_treatment constr
_refine_ls_matrix_type full
_refine_ls_number_parameters 538
_refine_ls_number_reflns 12545
_refine_ls_number_restraints 1
_refine_ls_restrained_S_all 1.027
_refine_ls_R_factor_all 0.0789
_refine_ls_R_factor_gt 0.0653
_refine_ls_shift/su_max 0.001
_refine_ls_shift/su_mean 0.000
_refine_ls_structure_factor_coef Fsqd
_refine_ls_weighting_details 'w=1/[\s^2^(Fo^2^)+(0.0480P)^2^+25.5478P] where P=(Fo^2^+2Fc^2^)/3'
_refine_ls_weighting_scheme calc
_refine_ls_wR_factor_gt 0.1403
_refine_ls_wR_factor_ref 0.1497
_reflns_Friedel_coverage 0.940
_reflns_Friedel_fraction_full 0.998
_reflns_Friedel_fraction_max 0.998
_reflns_number_gt 10736
_reflns_number_total 12545
_reflns_threshold_expression 'I > 2\s(I)'
_cod_data_source_file jo8b03229_si_002.cif
_cod_data_source_block 5471f
_cod_database_code 4033930
_shelx_shelxl_version_number 2014/7
_shelx_space_group_comment
;
The symmetry employed for this shelxl refinement is uniquely defined
by the following loop, which should always be used as a source of
symmetry information in preference to the above space-group names.
They are only intended as comments.
;
_shelx_estimated_absorpt_t_max 0.913
_shelx_estimated_absorpt_t_min 0.654
_olex2_refinement_description
;
1. Fixed Uiso
 At 1.2 times of:
  All C(H,H) groups
 At 1.5 times of:
  All C(H,H,H) groups, All O(H) groups
2.a Secondary CH2 refined with riding coordinates:
 C39(H39A,H39B), C40(H40A,H40B)
2.b Idealised Me refined as rotating group:
 C9(H9A,H9B,H9C), C10(H10A,H10B,H10C), C12(H12A,H12B,H12C), C13(H13A,H13B,
 H13C), C21(H21A,H21B,H21C), C22(H22A,H22B,H22C), C24(H24A,H24B,H24C), C25(H25A,
 H25B,H25C), C33(H33A,H33B,H33C), C34(H34A,H34B,H34C), C36(H36A,H36B,H36C),
 C37(H37A,H37B,H37C), C38(H38A,H38B,H38C), C41(H41A,H41B,H41C)
2.c Idealised tetrahedral OH refined as rotating group:
 O1(H1)
;
_olex2_submission_special_instructions 'No special instructions were received'

loop_
_space_group_symop_operation_xyz
'x, y, z'
'-x, -y, z+1/2'
'x+1/2, -y, z'
'-x+1/2, y, z+1/2'

loop_
_atom_site_label
_atom_site_type_symbol
_atom_site_fract_x
_atom_site_fract_y
_atom_site_fract_z
_atom_site_U_iso_or_equiv
_atom_site_adp_type
_atom_site_occupancy
_atom_site_site_symmetry_order
_atom_site_calc_flag
_atom_site_refinement_flags_posn
I1 I 0.13469(3) 0.44373(8) 0.50491(5) 0.02716(18) Uani 1 1 d .
I2 I 0.45272(5) -0.19039(11) 0.28469(7) 0.0591(3) Uani 1 1 d .
I3 I 0.53083(3) 0.48280(8) 0.67549(4) 0.02738(18) Uani 1 1 d .
S1 S 0.34606(11) 0.4632(3) 0.45745(17) 0.0267(6) Uani 1 1 d .
S2 S 0.24761(12) 0.5861(3) 0.46505(18) 0.0288(6) Uani 1 1 d .
S3 S 0.15522(10) 0.1303(3) 0.51442(17) 0.0269(6) Uani 1 1 d .
S4 S 0.25249(11) 0.0052(3) 0.53054(17) 0.0230(6) Uani 1 1 d .
S5 S 0.31105(11) 0.1887(3) 0.35175(15) 0.0258(6) Uani 1 1 d .
S6 S 0.36129(14) 0.0252(4) 0.24793(19) 0.0367(8) Uani 1 1 d .
S7 S 0.47831(14) -0.1847(3) 0.4652(2) 0.0406(8) Uani 1 1 d .
S8 S 0.42733(12) -0.0327(3) 0.57441(19) 0.0298(7) Uani 1 1 d .
S9 S 0.45495(11) 0.2410(3) 0.42607(15) 0.0226(6) Uani 1 1 d .
S10 S 0.53629(10) 0.3580(3) 0.50615(17) 0.0250(6) Uani 1 1 d .
S11 S 0.40923(13) 0.4494(3) 0.73861(16) 0.0293(7) Uani 1 1 d .
S12 S 0.32643(11) 0.3278(3) 0.66301(15) 0.0266(6) Uani 1 1 d .
O1 O 0.3402(3) 0.0846(8) 0.5799(4) 0.0234(17) Uani 1 1 d .
H1 H 0.3136 0.1061 0.6015 0.035 Uiso 1 1 calc GR
C1 C 0.3509(4) 0.1735(11) 0.5221(6) 0.020(2) Uani 1 1 d .
C2 C 0.3011(4) 0.2395(10) 0.5046(6) 0.018(2) Uani 1 1 d .
C3 C 0.2958(4) 0.3684(10) 0.4887(5) 0.019(2) Uani 1 1 d .
C4 C 0.2486(4) 0.4283(11) 0.4868(6) 0.023(2) Uani 1 1 d .
C5 C 0.2056(4) 0.3569(11) 0.4982(6) 0.023(2) Uani 1 1 d .
C6 C 0.2080(4) 0.2259(11) 0.5056(7) 0.024(2) Uani 1 1 d .
C7 C 0.2558(4) 0.1674(10) 0.5109(7) 0.022(2) Uani 1 1 d .
C8 C 0.3153(5) 0.6125(12) 0.4778(7) 0.026(3) Uani 1 1 d .
C9 C 0.3265(6) 0.6553(15) 0.5550(7) 0.037(3) Uani 1 1 d .
H9A H 0.3096 0.7356 0.5642 0.056 Uiso 1 1 calc GR
H9B H 0.3630 0.6655 0.5612 0.056 Uiso 1 1 calc GR
H9C H 0.3140 0.5923 0.5893 0.056 Uiso 1 1 calc GR
C10 C 0.3334(6) 0.7087(14) 0.4235(7) 0.037(3) Uani 1 1 d .
H10A H 0.3272 0.6778 0.3743 0.055 Uiso 1 1 calc GR
H10B H 0.3696 0.7232 0.4302 0.055 Uiso 1 1 calc GR
H10C H 0.3150 0.7875 0.4308 0.055 Uiso 1 1 calc GR
C11 C 0.1885(4) -0.0159(12) 0.4946(7) 0.029(3) Uani 1 1 d .
C12 C 0.1626(5) -0.1238(12) 0.5324(8) 0.034(3) Uani 1 1 d .
H12A H 0.1831 -0.1999 0.5271 0.052 Uiso 1 1 calc GR
H12B H 0.1293 -0.1377 0.5106 0.052 Uiso 1 1 calc GR
H12C H 0.1587 -0.1041 0.5839 0.052 Uiso 1 1 calc GR
C13 C 0.1905(5) -0.0356(13) 0.4115(8) 0.034(3) Uani 1 1 d .
H13A H 0.2092 0.0337 0.3891 0.051 Uiso 1 1 calc GR
H13B H 0.1561 -0.0380 0.3920 0.051 Uiso 1 1 calc GR
H13C H 0.2076 -0.1151 0.4008 0.051 Uiso 1 1 calc GR
C14 C 0.3714(4) 0.0838(11) 0.4618(7) 0.022(2) Uani 1 1 d .
C15 C 0.3572(4) 0.0911(12) 0.3885(6) 0.022(2) Uani 1 1 d .
C16 C 0.3820(5) 0.0118(12) 0.3379(6) 0.027(3) Uani 1 1 d .
C17 C 0.4198(5) -0.0692(12) 0.3598(7) 0.031(3) Uani 1 1 d .
C18 C 0.4328(5) -0.0807(12) 0.4315(7) 0.029(3) Uani 1 1 d .
C19 C 0.4082(4) -0.0049(11) 0.4845(7) 0.024(2) Uani 1 1 d .
C20 C 0.3355(5) 0.1812(13) 0.2583(6) 0.030(3) Uani 1 1 d .
C21 C 0.2911(5) 0.2016(15) 0.2071(7) 0.037(3) Uani 1 1 d .
H21A H 0.2662 0.1346 0.2140 0.055 Uiso 1 1 calc GR
H21B H 0.3032 0.2005 0.1569 0.055 Uiso 1 1 calc GR
H21C H 0.2754 0.2829 0.2175 0.055 Uiso 1 1 calc GR
C22 C 0.3758(5) 0.2826(14) 0.2474(8) 0.038(3) Uani 1 1 d .
H22A H 0.3596 0.3652 0.2460 0.056 Uiso 1 1 calc GR
H22B H 0.3936 0.2676 0.2017 0.056 Uiso 1 1 calc GR
H22C H 0.3999 0.2797 0.2877 0.056 Uiso 1 1 calc GR
C23 C 0.4885(5) -0.1006(14) 0.5506(8) 0.039(3) Uani 1 1 d .
C24 C 0.5043(6) -0.1902(18) 0.6106(11) 0.059(5) Uani 1 1 d .
H24A H 0.5083 -0.1435 0.6560 0.088 Uiso 1 1 calc GR
H24B H 0.5364 -0.2299 0.5977 0.088 Uiso 1 1 calc GR
H24C H 0.4783 -0.2548 0.6167 0.088 Uiso 1 1 calc GR
C25 C 0.5284(5) 0.0026(15) 0.5392(10) 0.046(4) Uani 1 1 d .
H25A H 0.5165 0.0615 0.5022 0.069 Uiso 1 1 calc GR
H25B H 0.5602 -0.0356 0.5234 0.069 Uiso 1 1 calc GR
H25C H 0.5338 0.0475 0.5849 0.069 Uiso 1 1 calc GR
C26 C 0.3927(5) 0.2609(12) 0.5497(6) 0.024(2) Uani 1 1 d .
C27 C 0.4394(4) 0.2851(11) 0.5155(6) 0.022(2) Uani 1 1 d .
C28 C 0.4785(4) 0.3484(12) 0.5521(6) 0.020(2) Uani 1 1 d .
C29 C 0.4715(4) 0.3934(11) 0.6219(6) 0.022(2) Uani 1 1 d .
C30 C 0.4242(4) 0.3813(11) 0.6556(6) 0.022(2) Uani 1 1 d .
C31 C 0.3855(4) 0.3180(12) 0.6178(6) 0.024(2) Uani 1 1 d .
C32 C 0.5070(4) 0.3527(12) 0.4165(7) 0.027(3) Uani 1 1 d .
C33 C 0.5444(5) 0.3017(14) 0.3619(8) 0.036(3) Uani 1 1 d .
H33A H 0.5504 0.2125 0.3716 0.054 Uiso 1 1 calc GR
H33B H 0.5762 0.3479 0.3658 0.054 Uiso 1 1 calc GR
H33C H 0.5306 0.3115 0.3129 0.054 Uiso 1 1 calc GR
C34 C 0.4877(6) 0.4822(13) 0.3964(7) 0.035(3) Uani 1 1 d .
H34A H 0.4660 0.4761 0.3535 0.053 Uiso 1 1 calc GR
H34B H 0.5163 0.5375 0.3859 0.053 Uiso 1 1 calc GR
H34C H 0.4682 0.5168 0.4370 0.053 Uiso 1 1 calc GR
C35 C 0.3525(5) 0.3524(12) 0.7536(6) 0.026(3) Uani 1 1 d .
C36 C 0.3679(5) 0.2299(14) 0.7894(8) 0.041(3) Uani 1 1 d .
H36A H 0.3379 0.1770 0.7961 0.062 Uiso 1 1 calc GR
H36B H 0.3833 0.2476 0.8366 0.062 Uiso 1 1 calc GR
H36C H 0.3923 0.1862 0.7585 0.062 Uiso 1 1 calc GR
C37 C 0.3156(6) 0.4281(15) 0.7986(8) 0.040(3) Uani 1 1 d .
H37A H 0.3088 0.5083 0.7744 0.060 Uiso 1 1 calc GR
H37B H 0.3301 0.4439 0.8466 0.060 Uiso 1 1 calc GR
H37C H 0.2840 0.3812 0.8039 0.060 Uiso 1 1 calc GR
O2 O 0.2767(4) 0.7182(12) 0.7237(6) 0.050(3) Uani 1 1 d .
C38 C 0.2018(7) 0.600(2) 0.7030(13) 0.082(7) Uani 1 1 d .
H38A H 0.2224 0.5447 0.6726 0.123 Uiso 1 1 calc GR
H38B H 0.1675 0.6052 0.6833 0.123 Uiso 1 1 calc GR
H38C H 0.2005 0.5667 0.7525 0.123 Uiso 1 1 calc GR
C39 C 0.2251(8) 0.730(2) 0.7043(12) 0.072(6) Uani 1 1 d .
H39A H 0.2222 0.7695 0.6559 0.087 Uiso 1 1 calc R
H39B H 0.2073 0.7836 0.7399 0.087 Uiso 1 1 calc R
C40 C 0.3030(8) 0.8378(18) 0.7213(9) 0.061(5) Uani 1 1 d .
H40A H 0.2863 0.8988 0.7539 0.074 Uiso 1 1 calc R
H40B H 0.3024 0.8719 0.6714 0.074 Uiso 1 1 calc R
C41 C 0.3554(7) 0.8169(19) 0.7445(10) 0.061(5) Uani 1 1 d .
H41A H 0.3739 0.7726 0.7062 0.092 Uiso 1 1 calc GR
H41B H 0.3557 0.7663 0.7888 0.092 Uiso 1 1 calc GR
H41C H 0.3717 0.8979 0.7540 0.092 Uiso 1 1 calc GR

loop_
_atom_site_aniso_label
_atom_site_aniso_U_11
_atom_site_aniso_U_22
_atom_site_aniso_U_33
_atom_site_aniso_U_23
_atom_site_aniso_U_13
_atom_site_aniso_U_12
I1 0.0190(3) 0.0318(4) 0.0307(4) 0.0006(3) 0.0022(3) 0.0063(3)
I2 0.0766(8) 0.0469(6) 0.0538(6) -0.0158(5) 0.0171(6) 0.0232(6)
I3 0.0261(4) 0.0313(4) 0.0248(3) 0.0034(4) -0.0070(3) -0.0054(3)
S1 0.0193(14) 0.0275(16) 0.0334(15) 0.0042(13) 0.0032(12) -0.0010(11)
S2 0.0237(14) 0.0257(16) 0.0369(16) 0.0011(13) -0.0014(12) 0.0043(12)
S3 0.0167(12) 0.0284(16) 0.0355(16) 0.0013(13) 0.0013(12) -0.0018(11)
S4 0.0178(12) 0.0246(15) 0.0266(13) 0.0016(12) -0.0006(11) -0.0004(11)
S5 0.0214(14) 0.0358(18) 0.0202(13) 0.0011(12) 0.0002(11) 0.0024(12)
S6 0.040(2) 0.042(2) 0.0277(16) -0.0115(14) 0.0027(14) -0.0011(15)
S7 0.0341(18) 0.0265(18) 0.061(2) 0.0013(17) 0.0027(17) 0.0099(14)
S8 0.0200(14) 0.0331(17) 0.0362(16) 0.0087(14) -0.0028(12) 0.0029(12)
S9 0.0212(13) 0.0238(15) 0.0228(13) -0.0024(11) 0.0033(10) -0.0027(11)
S10 0.0172(12) 0.0309(16) 0.0270(13) 0.0026(13) 0.0017(12) -0.0041(10)
S11 0.0306(17) 0.0378(18) 0.0195(13) -0.0067(12) -0.0009(12) -0.0011(13)
S12 0.0203(14) 0.0378(18) 0.0216(14) -0.0021(12) 0.0025(11) 0.0016(12)
O1 0.016(4) 0.029(5) 0.026(4) 0.006(4) 0.000(3) -0.004(3)
C1 0.016(5) 0.024(6) 0.021(5) -0.002(4) 0.003(4) 0.002(4)
C2 0.020(5) 0.018(5) 0.018(4) -0.008(5) -0.002(4) 0.003(4)
C3 0.017(5) 0.023(6) 0.017(5) 0.001(4) 0.009(4) 0.006(4)
C4 0.024(6) 0.019(6) 0.027(6) 0.003(5) -0.001(4) 0.003(4)
C5 0.020(5) 0.025(6) 0.023(5) 0.002(5) 0.004(5) 0.004(4)
C6 0.021(5) 0.024(6) 0.029(5) -0.003(5) 0.002(5) 0.001(4)
C7 0.021(5) 0.016(5) 0.029(6) -0.001(5) -0.004(5) 0.000(4)
C8 0.026(6) 0.021(6) 0.031(6) -0.010(5) -0.003(5) 0.004(5)
C9 0.042(8) 0.039(8) 0.030(7) -0.008(6) -0.003(6) -0.001(6)
C10 0.040(8) 0.037(8) 0.033(7) 0.014(6) 0.006(6) 0.000(6)
C11 0.020(5) 0.028(6) 0.040(7) -0.003(6) 0.001(5) -0.007(5)
C12 0.025(6) 0.026(7) 0.052(8) 0.014(6) 0.006(6) -0.007(5)
C13 0.031(7) 0.033(7) 0.038(7) -0.005(6) 0.002(6) -0.001(5)
C14 0.012(5) 0.022(6) 0.032(6) -0.008(5) 0.004(4) -0.002(4)
C15 0.017(5) 0.027(6) 0.021(5) -0.001(5) 0.005(4) -0.004(4)
C16 0.025(6) 0.030(7) 0.024(6) -0.004(5) -0.001(5) -0.010(5)
C17 0.032(7) 0.025(7) 0.035(7) -0.010(5) 0.004(5) -0.003(5)
C18 0.024(6) 0.022(6) 0.041(7) 0.002(5) 0.008(5) -0.002(5)
C19 0.021(6) 0.020(6) 0.031(6) 0.001(5) 0.003(5) -0.006(4)
C20 0.036(7) 0.036(7) 0.017(5) -0.003(5) -0.003(5) 0.000(6)
C21 0.024(6) 0.056(10) 0.029(6) -0.004(6) 0.001(5) 0.002(6)
C22 0.034(7) 0.045(9) 0.033(7) 0.011(6) 0.014(6) 0.006(6)
C23 0.025(6) 0.038(8) 0.053(9) 0.012(7) -0.002(6) 0.004(6)
C24 0.039(9) 0.057(11) 0.081(13) 0.026(10) -0.015(9) 0.014(8)
C25 0.029(8) 0.039(9) 0.070(11) 0.008(8) -0.003(7) -0.006(6)
C26 0.024(6) 0.025(6) 0.023(5) -0.006(5) -0.002(4) 0.002(5)
C27 0.025(5) 0.021(6) 0.020(5) 0.002(4) 0.000(4) 0.007(4)
C28 0.014(5) 0.029(6) 0.018(5) 0.002(4) -0.003(4) -0.003(4)
C29 0.025(6) 0.021(6) 0.021(5) 0.005(5) 0.000(4) -0.002(4)
C30 0.015(5) 0.023(6) 0.026(6) 0.001(4) 0.006(4) -0.001(4)
C31 0.012(5) 0.031(7) 0.027(5) 0.002(5) -0.002(4) -0.001(4)
C32 0.020(6) 0.028(7) 0.032(6) 0.003(5) 0.006(5) -0.008(5)
C33 0.033(7) 0.040(8) 0.035(7) -0.003(6) 0.017(6) 0.005(6)
C34 0.049(8) 0.029(7) 0.028(6) -0.011(6) -0.010(6) -0.009(6)
C35 0.031(6) 0.029(7) 0.017(5) 0.001(5) -0.005(5) 0.002(5)
C36 0.043(8) 0.047(9) 0.033(7) 0.020(7) -0.001(6) -0.010(7)
C37 0.038(8) 0.049(9) 0.033(7) -0.004(6) 0.006(6) 0.004(6)
O2 0.054(7) 0.063(8) 0.032(5) -0.003(5) 0.000(5) 0.017(6)
C38 0.039(10) 0.12(2) 0.092(16) -0.032(15) 0.009(10) 0.006(11)
C39 0.060(12) 0.080(15) 0.076(14) -0.001(12) -0.016(10) 0.018(11)
C40 0.095(16) 0.059(12) 0.029(8) -0.016(8) -0.015(8) 0.024(11)
C41 0.072(13) 0.060(12) 0.051(10) -0.009(9) -0.010(9) 0.017(10)

loop_
_atom_type_symbol
_atom_type_description
_atom_type_scat_dispersion_real
_atom_type_scat_dispersion_imag
_atom_type_scat_source
C C 0.0033 0.0016 'International Tables Vol C Tables 4.2.6.8 and 6.1.1.4'
H H 0.0000 0.0000 'International Tables Vol C Tables 4.2.6.8 and 6.1.1.4'
I I -0.4742 1.8119 'International Tables Vol C Tables 4.2.6.8 and 6.1.1.4'
O O 0.0106 0.0060 'International Tables Vol C Tables 4.2.6.8 and 6.1.1.4'
S S 0.1246 0.1234 'International Tables Vol C Tables 4.2.6.8 and 6.1.1.4'

loop_
_geom_angle_atom_site_label_1
_geom_angle_atom_site_label_2
_geom_angle_atom_site_label_3
_geom_angle
C3 S1 C8 95.5(6)
C4 S2 C8 96.0(6)
C6 S3 C11 95.4(5)
C7 S4 C11 95.3(5)
C15 S5 C20 95.3(6)
C16 S6 C20 95.3(6)
C18 S7 C23 95.6(6)
C19 S8 C23 95.5(6)
C27 S9 C32 95.4(6)
C28 S10 C32 93.8(5)
C30 S11 C35 94.9(5)
C31 S12 C35 96.1(6)
C1 O1 H1 109.5
O1 C1 C2 106.6(9)
O1 C1 C14 101.0(9)
O1 C1 C26 107.1(9)
C2 C1 C14 115.5(9)
C2 C1 C26 114.3(10)
C26 C1 C14 111.0(9)
C3 C2 C1 125.4(10)
C3 C2 C7 117.1(9)
C7 C2 C1 117.3(9)
C2 C3 S1 123.2(8)
C4 C3 S1 113.7(8)
C4 C3 C2 122.5(10)
C3 C4 S2 117.5(9)
C5 C4 S2 123.8(9)
C5 C4 C3 118.6(10)
C4 C5 I1 120.2(8)
C4 C5 C6 121.5(10)
C6 C5 I1 118.3(8)
C5 C6 S3 123.7(8)
C5 C6 C7 119.1(10)
C7 C6 S3 117.1(9)
C2 C7 S4 125.7(8)
C6 C7 S4 113.6(8)
C6 C7 C2 120.6(10)
S1 C8 S2 106.0(6)
C9 C8 S1 111.5(9)
C9 C8 S2 110.8(9)
C10 C8 S1 108.3(9)
C10 C8 S2 109.2(9)
C10 C8 C9 110.8(11)
C8 C9 H9A 109.5
C8 C9 H9B 109.5
C8 C9 H9C 109.5
H9A C9 H9B 109.5
H9A C9 H9C 109.5
H9B C9 H9C 109.5
C8 C10 H10A 109.5
C8 C10 H10B 109.5
C8 C10 H10C 109.5
H10A C10 H10B 109.5
H10A C10 H10C 109.5
H10B C10 H10C 109.5
S3 C11 S4 105.6(6)
C12 C11 S3 109.9(9)
C12 C11 S4 110.2(9)
C12 C11 C13 111.7(11)
C13 C11 S3 109.3(9)
C13 C11 S4 110.0(9)
C11 C12 H12A 109.5
C11 C12 H12B 109.5
C11 C12 H12C 109.5
H12A C12 H12B 109.5
H12A C12 H12C 109.5
H12B C12 H12C 109.5
C11 C13 H13A 109.5
C11 C13 H13B 109.5
C11 C13 H13C 109.5
H13A C13 H13B 109.5
H13A C13 H13C 109.5
H13B C13 H13C 109.5
C15 C14 C1 123.9(10)
C15 C14 C19 120.2(11)
C19 C14 C1 115.8(10)
C14 C15 S5 126.5(9)
C14 C15 C16 118.4(11)
C16 C15 S5 115.1(9)
C15 C16 S6 115.4(10)
C17 C16 S6 123.7(10)
C17 C16 C15 121.0(11)
C16 C17 I2 119.7(9)
C18 C17 I2 118.7(10)
C18 C17 C16 121.3(12)
C17 C18 S7 124.9(10)
C17 C18 C19 119.6(12)
C19 C18 S7 115.5(10)
C14 C19 S8 125.9(9)
C14 C19 C18 119.3(11)
C18 C19 S8 114.7(10)
S6 C20 S5 105.8(7)
C21 C20 S5 107.7(9)
C21 C20 S6 111.0(9)
C21 C20 C22 110.8(11)
C22 C20 S5 109.6(9)
C22 C20 S6 111.8(9)
C20 C21 H21A 109.5
C20 C21 H21B 109.5
C20 C21 H21C 109.5
H21A C21 H21B 109.5
H21A C21 H21C 109.5
H21B C21 H21C 109.5
C20 C22 H22A 109.5
C20 C22 H22B 109.5
C20 C22 H22C 109.5
H22A C22 H22B 109.5
H22A C22 H22C 109.5
H22B C22 H22C 109.5
S8 C23 S7 105.7(7)
C24 C23 S7 111.1(12)
C24 C23 S8 108.5(11)
C24 C23 C25 111.1(13)
C25 C23 S7 109.5(11)
C25 C23 S8 110.9(11)
C23 C24 H24A 109.5
C23 C24 H24B 109.5
C23 C24 H24C 109.5
H24A C24 H24B 109.5
H24A C24 H24C 109.5
H24B C24 H24C 109.5
C23 C25 H25A 109.5
C23 C25 H25B 109.5
C23 C25 H25C 109.5
H25A C25 H25B 109.5
H25A C25 H25C 109.5
H25B C25 H25C 109.5
C27 C26 C1 126.5(10)
C31 C26 C1 117.4(10)
C31 C26 C27 116.0(11)
C26 C27 S9 125.0(9)
C28 C27 S9 113.8(8)
C28 C27 C26 121.2(10)
C27 C28 S10 116.1(8)
C29 C28 S10 123.1(9)
C29 C28 C27 120.8(10)
C28 C29 I3 119.8(8)
C28 C29 C30 119.9(11)
C30 C29 I3 120.3(8)
C29 C30 S11 123.7(9)
C29 C30 C31 118.3(10)
C31 C30 S11 117.8(8)
C26 C31 S12 124.3(9)
C26 C31 C30 123.2(11)
C30 C31 S12 112.4(9)
S10 C32 S9 104.6(6)
C33 C32 S9 108.8(9)
C33 C32 S10 109.7(9)
C33 C32 C34 112.7(11)
C34 C32 S9 111.1(9)
C34 C32 S10 109.6(9)
C32 C33 H33A 109.5
C32 C33 H33B 109.5
C32 C33 H33C 109.5
H33A C33 H33B 109.5
H33A C33 H33C 109.5
H33B C33 H33C 109.5
C32 C34 H34A 109.5
C32 C34 H34B 109.5
C32 C34 H34C 109.5
H34A C34 H34B 109.5
H34A C34 H34C 109.5
H34B C34 H34C 109.5
S12 C35 S11 104.5(6)
C36 C35 S11 109.2(9)
C36 C35 S12 112.1(10)
C37 C35 S11 108.0(9)
C37 C35 S12 109.6(9)
C37 C35 C36 113.1(11)
C35 C36 H36A 109.5
C35 C36 H36B 109.5
C35 C36 H36C 109.5
H36A C36 H36B 109.5
H36A C36 H36C 109.5
H36B C36 H36C 109.5
C35 C37 H37A 109.5
C35 C37 H37B 109.5
C35 C37 H37C 109.5
H37A C37 H37B 109.5
H37A C37 H37C 109.5
H37B C37 H37C 109.5
C39 O2 C40 112.0(15)
H38A C38 H38B 109.5
H38A C38 H38C 109.5
H38B C38 H38C 109.5
C39 C38 H38A 109.5
C39 C38 H38B 109.5
C39 C38 H38C 109.5
O2 C39 C38 108.3(17)
O2 C39 H39A 110.0
O2 C39 H39B 110.0
C38 C39 H39A 110.0
C38 C39 H39B 110.0
H39A C39 H39B 108.4
O2 C40 H40A 110.1
O2 C40 H40B 110.1
O2 C40 C41 108.1(15)
H40A C40 H40B 108.4
C41 C40 H40A 110.1
C41 C40 H40B 110.1
C40 C41 H41A 109.5
C40 C41 H41B 109.5
C40 C41 H41C 109.5
H41A C41 H41B 109.5
H41A C41 H41C 109.5
H41B C41 H41C 109.5

loop_
_geom_bond_atom_site_label_1
_geom_bond_atom_site_label_2
_geom_bond_distance
I1 C5 2.096(11)
I2 C17 2.086(13)
I3 C29 2.086(12)
S1 C3 1.768(11)
S1 C8 1.826(12)
S2 C4 1.730(12)
S2 C8 1.830(13)
S3 C6 1.738(12)
S3 C11 1.826(13)
S4 C7 1.768(11)
S4 C11 1.833(12)
S5 C15 1.742(12)
S5 C20 1.843(12)
S6 C16 1.754(12)
S6 C20 1.808(14)
S7 C18 1.750(14)
S7 C23 1.832(16)
S8 C19 1.761(13)
S8 C23 1.828(14)
S9 C27 1.765(12)
S9 C32 1.830(12)
S10 C28 1.751(11)
S10 C32 1.828(13)
S11 C30 1.741(11)
S11 C35 1.844(13)
S12 C31 1.774(12)
S12 C35 1.827(11)
O1 H1 0.8400
O1 C1 1.455(13)
C1 C2 1.529(14)
C1 C14 1.563(15)
C1 C26 1.533(16)
C2 C3 1.411(15)
C2 C7 1.430(15)
C3 C4 1.403(15)
C4 C5 1.386(16)
C5 C6 1.405(16)
C6 C7 1.414(15)
C8 C9 1.525(17)
C8 C10 1.511(18)
C9 H9A 0.9800
C9 H9B 0.9800
C9 H9C 0.9800
C10 H10A 0.9800
C10 H10B 0.9800
C10 H10C 0.9800
C11 C12 1.509(17)
C11 C13 1.549(19)
C12 H12A 0.9800
C12 H12B 0.9800
C12 H12C 0.9800
C13 H13A 0.9800
C13 H13B 0.9800
C13 H13C 0.9800
C14 C15 1.407(16)
C14 C19 1.419(16)
C15 C16 1.420(17)
C16 C17 1.380(19)
C17 C18 1.373(19)
C18 C19 1.426(17)
C20 C21 1.522(17)
C20 C22 1.532(19)
C21 H21A 0.9800
C21 H21B 0.9800
C21 H21C 0.9800
C22 H22A 0.9800
C22 H22B 0.9800
C22 H22C 0.9800
C23 C24 1.52(2)
C23 C25 1.54(2)
C24 H24A 0.9800
C24 H24B 0.9800
C24 H24C 0.9800
C25 H25A 0.9800
C25 H25B 0.9800
C25 H25C 0.9800
C26 C27 1.411(16)
C26 C31 1.410(16)
C27 C28 1.408(16)
C28 C29 1.388(16)
C29 C30 1.403(15)
C30 C31 1.412(16)
C32 C33 1.512(17)
C32 C34 1.518(19)
C33 H33A 0.9800
C33 H33B 0.9800
C33 H33C 0.9800
C34 H34A 0.9800
C34 H34B 0.9800
C34 H34C 0.9800
C35 C36 1.519(18)
C35 C37 1.515(18)
C36 H36A 0.9800
C36 H36B 0.9800
C36 H36C 0.9800
C37 H37A 0.9800
C37 H37B 0.9800
C37 H37C 0.9800
O2 C39 1.42(2)
O2 C40 1.45(2)
C38 H38A 0.9800
C38 H38B 0.9800
C38 H38C 0.9800
C38 C39 1.51(3)
C39 H39A 0.9900
C39 H39B 0.9900
C40 H40A 0.9900
C40 H40B 0.9900
C40 C41 1.47(3)
C41 H41A 0.9800
C41 H41B 0.9800
C41 H41C 0.9800
